data_7117162
loop_
_publ_author_name
'Fanny Frausto'
'Zachary C. Smith'
'Terry E. Haas'
'Samuel W. Thomas III'

_publ_section_title
;
 Two-dimensional bricklayer arrangements of tolans using halogen bonding
 interactions
;
_journal_name_full Chem.Commun.
_journal_page_first 8825
_journal_paper_doi 10.1039/C5cc02225H
_journal_volume 51
_journal_year 2015
_chemical_formula_sum 'C15 H8 Br N'
_chemical_formula_weight 282.13
_space_group_crystal_system orthorhombic
_space_group_IT_number 43
_space_group_name_Hall 'F 2 -2d'
_space_group_name_H-M_alt 'F d d 2'
_symmetry_space_group_name_Hall 'F 2 -2d'
_symmetry_space_group_name_H-M 'F d d 2'
_atom_sites_solution_hydrogens geom
_audit_creation_method SHELXL-2014/7
_audit_update_record
;
2015-03-16 deposited with the CCDC.
2015-04-29 downloaded from the CCDC.
;
_cell_angle_alpha 90
_cell_angle_beta 90
_cell_angle_gamma 90
_cell_formula_units_Z 8
_cell_length_a 17.893(4)
_cell_length_b 7.5409(14)
_cell_length_c 17.168(3)
_cell_measurement_temperature 100(2)
_cell_volume 2316.5(8)
_computing_structure_refinement 'SHELXL-2014/7 (Sheldrick, 2014)'
_diffrn_ambient_temperature 100(2)
_diffrn_measured_fraction_theta_full 1.000
_diffrn_measured_fraction_theta_max 1.000
_diffrn_measurement_device_type 'Bruker D8 Quest'
_diffrn_measurement_method 'omega, phi scans'
_diffrn_radiation_monochromator Triumph
_diffrn_radiation_type MoK\a
_diffrn_radiation_wavelength 0.71073
_diffrn_reflns_av_R_equivalents 0.0423
_diffrn_reflns_av_unetI/netI 0.0267
_diffrn_reflns_laue_measured_fraction_full 1.000
_diffrn_reflns_laue_measured_fraction_max 1.000
_diffrn_reflns_limit_h_max 26
_diffrn_reflns_limit_h_min -26
_diffrn_reflns_limit_k_max 11
_diffrn_reflns_limit_k_min -11
_diffrn_reflns_limit_l_max 25
_diffrn_reflns_limit_l_min -25
_diffrn_reflns_number 14475
_diffrn_reflns_point_group_measured_fraction_full 1.000
_diffrn_reflns_point_group_measured_fraction_max 1.000
_diffrn_reflns_theta_full 25.242
_diffrn_reflns_theta_max 32.031
_diffrn_reflns_theta_min 2.276
_diffrn_source 'Mo sealed tube'
_exptl_absorpt_coefficient_mu 3.522
_exptl_absorpt_correction_T_max 0.7960
_exptl_absorpt_correction_T_min 0.3760
_exptl_absorpt_correction_type multi-scan
_exptl_absorpt_process_details SADABS
_exptl_crystal_density_diffrn 1.618
_exptl_crystal_description prism
_exptl_crystal_F_000 1120
_exptl_crystal_size_max 0.345
_exptl_crystal_size_mid 0.113
_exptl_crystal_size_min 0.068
_refine_diff_density_max 0.900
_refine_diff_density_min -0.427
_refine_diff_density_rms 0.117
_refine_ls_abs_structure_details
;
 Flack x determined using 818 quotients [(I+)-(I-)]/[(I+)+(I-)]
 (Parsons, Flack and Wagner, Acta Cryst. B69 (2013) 249-259).
;
_refine_ls_abs_structure_Flack 0.018(4)
_refine_ls_extinction_coef .
_refine_ls_extinction_method none
_refine_ls_goodness_of_fit_ref 1.297
_refine_ls_hydrogen_treatment constr
_refine_ls_matrix_type full
_refine_ls_number_parameters 83
_refine_ls_number_reflns 2029
_refine_ls_number_restraints 1
_refine_ls_restrained_S_all 1.297
_refine_ls_R_factor_all 0.0402
_refine_ls_R_factor_gt 0.0314
_refine_ls_shift/su_max 0.000
_refine_ls_shift/su_mean 0.000
_refine_ls_structure_factor_coef Fsqd
_refine_ls_weighting_details 'w=1/[\s^2^(Fo^2^)+(0.0287P)^2^+7.4239P] where P=(Fo^2^+2Fc^2^)/3'
_refine_ls_weighting_scheme calc
_refine_ls_wR_factor_gt 0.0760
_refine_ls_wR_factor_ref 0.0782
_reflns_Friedel_coverage 0.943
_reflns_friedel_fraction_full 1.000
_reflns_friedel_fraction_max 1.000
_reflns_number_gt 1783
_reflns_number_total 2029
_reflns_threshold_expression 'I > 2\s(I)'
_cod_data_source_file c5cc02225h2.cif
_cod_data_source_block FF022715MC_Fdd_f
_cod_database_code 7117162
_shelx_shelxl_version_number 2014/7
_shelx_space_group_comment
;
The symmetry employed for this shelxl refinement is uniquely defined
by the following loop, which should always be used as a source of
symmetry information in preference to the above space-group names.
They are only intended as comments.
;
_shelx_estimated_absorpt_t_min 0.376
_shelx_estimated_absorpt_t_max 0.796

loop_
_space_group_symop_operation_xyz
'x, y, z'
'-x, -y, z'
'x+1/4, -y+1/4, z+1/4'
'-x+1/4, y+1/4, z+1/4'
'x, y+1/2, z+1/2'
'-x, -y+1/2, z+1/2'
'x+1/4, -y+3/4, z+3/4'
'-x+1/4, y+3/4, z+3/4'
'x+1/2, y, z+1/2'
'-x+1/2, -y, z+1/2'
'x+3/4, -y+1/4, z+3/4'
'-x+3/4, y+1/4, z+3/4'
'x+1/2, y+1/2, z'
'-x+1/2, -y+1/2, z'
'x+3/4, -y+3/4, z+1/4'
'-x+3/4, y+3/4, z+1/4'

loop_
_atom_site_label
_atom_site_type_symbol
_atom_site_fract_x
_atom_site_fract_y
_atom_site_fract_z
_atom_site_U_iso_or_equiv
_atom_site_adp_type
_atom_site_occupancy
_atom_site_site_symmetry_order
_atom_site_calc_flag
_atom_site_refinement_flags_posn
_atom_site_refinement_flags_adp
_atom_site_refinement_flags_occupancy
_atom_site_disorder_assembly
_atom_site_disorder_group
Br01 Br 0.2500 0.2500 0.91468(2) 0.01614(13) Uani 1 2 d S T P . .
C002 C 0.2500 0.2500 0.1580(6) 0.024(2) Uani 1 2 d S T P . .
C003 C 0.2500 0.2500 0.5595(4) 0.0158(15) Uani 1 2 d S T P . .
C004 C 0.2500 0.2500 0.4041(5) 0.0126(17) Uani 1 2 d S T P . .
C005 C 0.2500 0.2500 0.4883(3) 0.0175(11) Uani 1 2 d S T P . .
C006 C 0.1831(2) 0.2260(5) 0.6835(2) 0.0145(7) Uani 1 1 d . . . . .
H006 H 0.1376 0.2083 0.6559 0.017 Uiso 1 1 calc R U . . .
C007 C 0.1827(2) 0.2278(7) 0.7644(2) 0.0157(9) Uani 1 1 d . . . . .
H007 H 0.1373 0.2141 0.7923 0.019 Uiso 1 1 calc R U . . .
C008 C 0.1842(2) 0.2878(5) 0.3644(2) 0.0153(8) Uani 1 1 d . . . . .
H008 H 0.1397 0.3142 0.3923 0.018 Uiso 1 1 calc R U . . .
C009 C 0.2500 0.2500 0.8038(3) 0.0136(9) Uani 1 2 d S T P . .
N00A N 0.2500 0.2500 0.0944(4) 0.0302(14) Uani 1 2 d S T P . .
C00B C 0.2500 0.2500 0.2428(5) 0.0153(16) Uani 1 2 d S T P . .
C00C C 0.1839(2) 0.2868(5) 0.2832(2) 0.0146(8) Uani 1 1 d . . . . .
H00C H 0.1391 0.3109 0.2554 0.018 Uiso 1 1 calc R U . . .
C00E C 0.2500 0.2500 0.6423(4) 0.0152(16) Uani 1 2 d S T P . .

loop_
_atom_site_aniso_label
_atom_site_aniso_U_11
_atom_site_aniso_U_22
_atom_site_aniso_U_33
_atom_site_aniso_U_23
_atom_site_aniso_U_13
_atom_site_aniso_U_12
Br01 0.0176(2) 0.0210(2) 0.0098(2) 0.000 0.000 0.0035(4)
C002 0.018(3) 0.020(3) 0.034(6) 0.000 0.000 -0.003(3)
C003 0.019(3) 0.016(3) 0.012(4) 0.000 0.000 0.003(3)
C004 0.018(2) 0.0118(18) 0.008(5) 0.000 0.000 -0.002(3)
C005 0.020(3) 0.018(3) 0.015(3) 0.000 0.000 -0.002(2)
C006 0.0122(16) 0.0186(19) 0.0128(16) -0.0007(13) -0.0016(12) -0.0008(14)
C007 0.0128(16) 0.023(2) 0.0112(16) 0.0052(15) 0.0009(12) 0.0001(16)
C008 0.0165(17) 0.018(2) 0.0111(16) 0.0011(14) 0.0005(14) 0.0001(14)
C009 0.014(2) 0.015(2) 0.011(2) 0.000 0.000 0.000(2)
N00A 0.027(3) 0.032(3) 0.032(4) 0.000 0.000 -0.003(4)
C00B 0.020(3) 0.017(3) 0.009(4) 0.000 0.000 -0.003(4)
C00C 0.0165(18) 0.016(2) 0.0112(16) 0.0000(13) -0.0009(14) -0.0007(14)
C00E 0.016(3) 0.015(3) 0.015(5) 0.000 0.000 0.001(3)

loop_
_atom_type_symbol
_atom_type_description
_atom_type_scat_dispersion_real
_atom_type_scat_dispersion_imag
_atom_type_scat_source
C C 0.0033 0.0016 'International Tables Vol C Tables 4.2.6.8 and 6.1.1.4'
H H 0.0000 0.0000 'International Tables Vol C Tables 4.2.6.8 and 6.1.1.4'
N N 0.0061 0.0033 'International Tables Vol C Tables 4.2.6.8 and 6.1.1.4'
Br Br -0.2901 2.4595 'International Tables Vol C Tables 4.2.6.8 and 6.1.1.4'

loop_
_geom_angle_atom_site_label_1
_geom_angle_atom_site_label_2
_geom_angle_atom_site_label_3
_geom_angle
_geom_angle_site_symmetry_1
_geom_angle_site_symmetry_3
N00A C002 C00B 180.0 . .
C005 C003 C00E 180.0 . .
C008 C004 C008 121.2(7) . 14
C008 C004 C005 119.4(4) . .
C008 C004 C005 119.4(4) 14 .
C003 C005 C004 180.0 . .
C007 C006 C00E 120.5(4) . .
C007 C006 H006 119.8 . .
C00E C006 H006 119.8 . .
C006 C007 C009 118.9(4) . .
C006 C007 H007 120.5 . .
C009 C007 H007 120.5 . .
C004 C008 C00C 119.5(5) . .
C004 C008 H008 120.2 . .
C00C C008 H008 120.2 . .
C007 C009 C007 121.8(6) 14 .
C007 C009 Br01 119.1(3) 14 .
C007 C009 Br01 119.1(3) . .
C00C C00B C00C 120.5(6) 14 .
C00C C00B C002 119.7(3) 14 .
C00C C00B C002 119.7(3) . .
C008 C00C C00B 119.6(4) . .
C008 C00C H00C 120.2 . .
C00B C00C H00C 120.2 . .
C006 C00E C006 119.4(6) . 14
C006 C00E C003 120.3(3) . .
C006 C00E C003 120.3(3) 14 .

loop_
_geom_bond_atom_site_label_1
_geom_bond_atom_site_label_2
_geom_bond_distance
_geom_bond_site_symmetry_2
Br01 C009 1.903(6) .
C002 N00A 1.092(13) .
C002 C00B 1.454(12) .
C003 C005 1.221(10) .
C003 C00E 1.421(10) .
C004 C008 1.391(6) .
C004 C008 1.391(6) 14
C004 C005 1.445(10) .
C006 C007 1.389(5) .
C006 C00E 1.403(5) .
C006 H006 0.9500 .
C007 C009 1.391(5) .
C007 H007 0.9500 .
C008 C00C 1.394(6) .
C008 H008 0.9500 .
C009 C007 1.391(5) 14
C00B C00C 1.399(6) 14
C00B C00C 1.399(6) .
C00C H00C 0.9500 .
C00E C006 1.403(5) 14
